data_4085861
loop_
_publ_author_name
'Thenarukandiyil, Ranjeesh'
'Choudhury, Joyanta'

_publ_section_title
;
 Rhodium(III)-Catalyzed Activation and Functionalization of Pyridine C--H
 Bond by Exploring a Unique Double Role of &#x201C;N-Heterocyclic
 Carbene--Pyridyl&#x201D; Ligand Platform
;
_journal_issue 10
_journal_name_full Organometallics
_journal_page_first 1890
_journal_paper_doi 10.1021/acs.organomet.5b00157
_journal_volume 34
_journal_year 2015
_chemical_formula_sum 'C24 H18 F3 N3 O3 S'
_chemical_formula_weight 485.47
_chemical_name_systematic
;
 ?
;
_space_group_crystal_system triclinic
_space_group_IT_number 2
_space_group_name_Hall '-P 1'
_space_group_name_H-M_alt 'P -1'
_symmetry_space_group_name_Hall '-P 1'
_symmetry_space_group_name_H-M 'P -1'
_atom_sites_solution_hydrogens geom
_audit_creation_method SHELXL-2014
_cell_angle_alpha 84.908(14)
_cell_angle_beta 78.493(14)
_cell_angle_gamma 71.147(13)
_cell_formula_units_Z 2
_cell_length_a 8.171(4)
_cell_length_b 8.510(4)
_cell_length_c 17.361(9)
_cell_measurement_reflns_used 3927
_cell_measurement_temperature 293(2)
_cell_measurement_theta_max 25.000
_cell_measurement_theta_min 2.395
_cell_volume 1119.1(10)
_computing_cell_refinement 'Bruker XSCANS'
_computing_data_collection 'Bruker XSCANS'
_computing_data_reduction 'Bruker SHELXTL'
_computing_molecular_graphics ORTEP-3'
_computing_structure_refinement 'SHELXL-2014 (Sheldrick, 2014)'
_computing_structure_solution SIR-92
_diffrn_ambient_temperature 293(2)
_diffrn_measured_fraction_theta_full 0.981
_diffrn_measured_fraction_theta_max 0.957
_diffrn_measurement_device_type 'Bruker P4'
_diffrn_measurement_method '\w scans'
_diffrn_radiation_type MoK\a
_diffrn_radiation_wavelength 0.71073
_diffrn_reflns_av_R_equivalents 0.1383
_diffrn_reflns_av_unetI/netI 0.0921
_diffrn_reflns_laue_measured_fraction_full 0.981
_diffrn_reflns_laue_measured_fraction_max 0.957
_diffrn_reflns_limit_h_max 9
_diffrn_reflns_limit_h_min -9
_diffrn_reflns_limit_k_max 10
_diffrn_reflns_limit_k_min -10
_diffrn_reflns_limit_l_max 20
_diffrn_reflns_limit_l_min -20
_diffrn_reflns_number 27437
_diffrn_reflns_point_group_measured_fraction_full 0.981
_diffrn_reflns_point_group_measured_fraction_max 0.957
_diffrn_reflns_theta_full 25.242
_diffrn_reflns_theta_max 25.000
_diffrn_reflns_theta_min 2.395
_diffrn_source 'sealed tube'
_exptl_absorpt_coefficient_mu 0.202
_exptl_absorpt_correction_T_max 0.979
_exptl_absorpt_correction_T_min 0.969
_exptl_absorpt_correction_type multi-scan
_exptl_absorpt_process_details SADABS
_exptl_crystal_colour colourless
_exptl_crystal_density_diffrn 1.441
_exptl_crystal_description rectangualar
_exptl_crystal_F_000 500
_exptl_crystal_size_max 0.200
_exptl_crystal_size_mid 0.130
_exptl_crystal_size_min 0.090
_refine_diff_density_max 0.775
_refine_diff_density_min -0.558
_refine_diff_density_rms 0.159
_refine_ls_extinction_coef 0.014(12)
_refine_ls_extinction_expression Fc^*^=kFc[1+0.001xFc^2^\l^3^/sin(2\q)]^-1/4^
_refine_ls_extinction_method SHELXL
_refine_ls_goodness_of_fit_ref 1.584
_refine_ls_hydrogen_treatment constr
_refine_ls_matrix_type full
_refine_ls_number_parameters 309
_refine_ls_number_reflns 3927
_refine_ls_number_restraints 0
_refine_ls_restrained_S_all 1.584
_refine_ls_R_factor_all 0.2239
_refine_ls_R_factor_gt 0.1538
_refine_ls_shift/su_max 0.000
_refine_ls_shift/su_mean 0.000
_refine_ls_structure_factor_coef Fsqd
_refine_ls_weighting_details 'w=1/[\s^2^(Fo^2^)+(0.2000P)^2^] where P=(Fo^2^+2Fc^2^)/3'
_refine_ls_weighting_scheme calc
_refine_ls_wR_factor_gt 0.4020
_refine_ls_wR_factor_ref 0.4496
_reflns_Friedel_coverage 0.000
_reflns_number_gt 2160
_reflns_number_total 3927
_reflns_threshold_expression 'I > 2\s(I)'
_cod_data_source_file om5b00157_si_002.cif
_cod_data_source_block ty
_cod_depositor_comments 'Adding full bibliography for 4085861--4085866.cif.'
_cod_database_code 4085861
_shelx_space_group_comment
;
The symmetry employed for this shelxl refinement is uniquely defined
by the following loop, which should always be used as a source of
symmetry information in preference to the above space-group names.
They are only intended as comments.
;
_shelx_estimated_absorpt_t_min 0.961
_shelx_estimated_absorpt_t_max 0.982
_shelxl_version_number 2014-3

loop_
_space_group_symop_operation_xyz
'x, y, z'
'-x, -y, -z'

loop_
_atom_site_label
_atom_site_type_symbol
_atom_site_fract_x
_atom_site_fract_y
_atom_site_fract_z
_atom_site_U_iso_or_equiv
_atom_site_adp_type
_atom_site_occupancy
_atom_site_site_symmetry_order
_atom_site_calc_flag
_atom_site_refinement_flags_posn
_atom_site_refinement_flags_adp
C1 C -0.8953(12) 1.2841(10) 0.1600(5) 0.045(2) Uani 1 1 d . .
C2 C -1.1986(13) 1.4096(13) 0.1247(6) 0.061(3) Uani 1 1 d . .
H2A H -1.2422 1.4298 0.0762 0.091 Uiso 1 1 calc R U
H2B H -1.2519 1.3368 0.1582 0.091 Uiso 1 1 calc R U
H2C H -1.2270 1.5130 0.1503 0.091 Uiso 1 1 calc R U
C3 C -0.9110(16) 1.3087(11) 0.0330(5) 0.059(3) Uani 1 1 d . .
H3 H -0.9561 1.3373 -0.0133 0.071 Uiso 1 1 calc R U
C4 C -0.7425(15) 1.2381(12) 0.0373(5) 0.057(3) Uani 1 1 d . .
H4 H -0.6498 1.2029 -0.0045 0.068 Uiso 1 1 calc R U
C5 C -0.5837(14) 1.1536(11) 0.1503(6) 0.059(3) Uani 1 1 d . .
C6 C -0.4134(14) 1.0893(12) 0.1054(6) 0.064(3) Uani 1 1 d . .
H6 H -0.3937 1.0984 0.0508 0.077 Uiso 1 1 calc R U
C7 C -0.2822(18) 1.0154(14) 0.1439(9) 0.087(4) Uani 1 1 d . .
H7 H -0.1705 0.9733 0.1139 0.104 Uiso 1 1 calc R U
C8 C -0.4582(14) 1.0619(12) 0.2633(7) 0.067(3) Uani 1 1 d . .
H8 H -0.4714 1.0542 0.3178 0.081 Uiso 1 1 calc R U
C9 C -0.6102(13) 1.1419(11) 0.2320(5) 0.053(2) Uani 1 1 d . .
C10 C -0.7780(13) 1.2080(11) 0.2767(5) 0.048(2) Uani 1 1 d . .
C11 C -0.9218(11) 1.2832(10) 0.2432(5) 0.043(2) Uani 1 1 d . .
C12 C -1.1013(11) 1.3649(11) 0.2904(5) 0.044(2) Uani 1 1 d . .
C13 C -1.1721(13) 1.5367(12) 0.2935(6) 0.058(3) Uani 1 1 d . .
H13 H -1.1108 1.6035 0.2641 0.069 Uiso 1 1 calc R U
C14 C -1.3333(15) 1.6085(14) 0.3401(7) 0.073(3) Uani 1 1 d . .
H14 H -1.3802 1.7235 0.3424 0.087 Uiso 1 1 calc R U
C15 C -1.4220(13) 1.5127(17) 0.3820(6) 0.073(3) Uani 1 1 d . .
H15 H -1.5298 1.5623 0.4137 0.087 Uiso 1 1 calc R U
C16 C -1.3574(14) 1.3421(16) 0.3793(6) 0.074(3) Uani 1 1 d . .
H16 H -1.4226 1.2775 0.4076 0.089 Uiso 1 1 calc R U
C17 C -1.1949(12) 1.2679(12) 0.3340(6) 0.057(3) Uani 1 1 d . .
H17 H -1.1486 1.1527 0.3328 0.068 Uiso 1 1 calc R U
C18 C -0.7989(12) 1.1961(12) 0.3666(5) 0.053(2) Uani 1 1 d . .
C19 C -0.8173(13) 1.3276(13) 0.4103(5) 0.060(3) Uani 1 1 d . .
H19 H -0.8277 1.4315 0.3862 0.072 Uiso 1 1 calc R U
C20 C -0.8205(14) 1.3081(15) 0.4894(6) 0.074(3) Uani 1 1 d . .
H20 H -0.8273 1.3975 0.5185 0.088 Uiso 1 1 calc R U
C21 C -0.8136(17) 1.154(2) 0.5270(7) 0.091(4) Uani 1 1 d . .
H21 H -0.8206 1.1422 0.5812 0.109 Uiso 1 1 calc R U
C22 C -0.797(2) 1.0279(19) 0.4853(8) 0.097(4) Uani 1 1 d . .
H22 H -0.7936 0.9260 0.5104 0.116 Uiso 1 1 calc R U
C23 C -0.7845(17) 1.0426(14) 0.4026(6) 0.080(4) Uani 1 1 d . .
H23 H -0.7668 0.9505 0.3732 0.097 Uiso 1 1 calc R U
C24 C 0.278(3) 0.711(2) 0.2111(10) 0.112(6) Uani 1 1 d . .
F1 F 0.4035(16) 0.7664(13) 0.2209(7) 0.158(5) Uani 1 1 d . .
F2 F 0.343(2) 0.5466(18) 0.2291(10) 0.232(9) Uani 1 1 d . .
F3 F 0.142(2) 0.778(3) 0.2587(8) 0.264(12) Uani 1 1 d . .
N1 N -1.0094(11) 1.3331(8) 0.1088(4) 0.0493(19) Uani 1 1 d . .
N2 N -0.7318(10) 1.2271(9) 0.1147(4) 0.0515(19) Uani 1 1 d . .
N3 N -0.2971(12) 0.9960(13) 0.2231(7) 0.085(3) Uani 1 1 d . .
O1 O 0.4152(16) 0.637(3) 0.0761(11) 0.234(10) Uani 1 1 d . .
O2 O 0.188(2) 0.8998(17) 0.0981(10) 0.195(8) Uani 1 1 d . .
O3 O 0.1050(11) 0.6549(10) 0.1170(5) 0.085(2) Uani 1 1 d . .
S1 S 0.2466(5) 0.7207(5) 0.11403(19) 0.0900(13) Uani 1 1 d . .

loop_
_atom_site_aniso_label
_atom_site_aniso_U_11
_atom_site_aniso_U_22
_atom_site_aniso_U_33
_atom_site_aniso_U_23
_atom_site_aniso_U_13
_atom_site_aniso_U_12
C1 0.057(6) 0.040(4) 0.039(5) 0.011(4) -0.013(4) -0.018(4)
C2 0.056(6) 0.080(7) 0.053(5) -0.003(5) -0.019(5) -0.026(5)
C3 0.102(9) 0.051(5) 0.029(5) 0.007(4) -0.016(5) -0.030(6)
C4 0.082(8) 0.059(5) 0.025(4) -0.007(4) 0.000(4) -0.020(5)
C5 0.076(7) 0.033(4) 0.068(7) 0.000(4) -0.018(6) -0.016(4)
C6 0.070(7) 0.059(6) 0.054(6) -0.021(5) 0.009(5) -0.015(5)
C7 0.073(8) 0.063(7) 0.108(11) -0.019(7) -0.002(8) -0.004(6)
C8 0.069(8) 0.061(6) 0.072(7) -0.002(5) -0.024(6) -0.013(5)
C9 0.064(6) 0.042(5) 0.050(6) -0.007(4) -0.012(5) -0.010(4)
C10 0.073(7) 0.044(4) 0.033(4) 0.002(4) -0.015(4) -0.022(4)
C11 0.051(5) 0.034(4) 0.049(5) 0.006(4) -0.016(4) -0.017(4)
C12 0.047(5) 0.057(5) 0.029(4) 0.004(4) -0.010(4) -0.017(4)
C13 0.055(6) 0.060(6) 0.052(6) -0.002(4) -0.004(5) -0.012(5)
C14 0.064(7) 0.070(7) 0.080(8) -0.019(6) -0.026(6) -0.004(6)
C15 0.035(5) 0.110(10) 0.060(6) -0.004(6) -0.004(5) -0.008(6)
C16 0.054(7) 0.102(9) 0.064(7) 0.017(6) -0.007(5) -0.029(6)
C17 0.053(6) 0.064(6) 0.057(6) 0.018(5) -0.011(5) -0.026(5)
C18 0.056(6) 0.071(6) 0.030(4) 0.006(4) -0.009(4) -0.018(5)
C19 0.058(6) 0.068(6) 0.044(5) 0.000(5) -0.009(4) -0.006(5)
C20 0.072(8) 0.094(8) 0.047(6) -0.016(6) -0.018(5) -0.008(6)
C21 0.091(9) 0.137(12) 0.042(6) 0.012(7) -0.025(6) -0.027(8)
C22 0.130(12) 0.106(10) 0.066(8) 0.034(8) -0.041(8) -0.048(9)
C23 0.127(10) 0.069(7) 0.048(6) 0.021(5) -0.026(6) -0.034(7)
C24 0.155(16) 0.132(13) 0.097(11) 0.028(10) -0.058(12) -0.097(12)
F1 0.193(10) 0.153(8) 0.206(11) 0.046(7) -0.140(9) -0.113(8)
F2 0.35(2) 0.193(12) 0.277(17) 0.166(13) -0.241(17) -0.184(14)
F3 0.163(11) 0.51(3) 0.128(10) -0.179(16) 0.014(9) -0.096(15)
N1 0.079(6) 0.046(4) 0.031(4) 0.006(3) -0.019(4) -0.027(4)
N2 0.070(5) 0.044(4) 0.035(4) -0.001(3) -0.005(4) -0.014(4)
N3 0.053(6) 0.095(7) 0.085(7) -0.020(6) -0.007(5) 0.008(5)
O1 0.083(9) 0.40(3) 0.203(16) -0.126(17) 0.067(10) -0.072(12)
O2 0.271(18) 0.147(10) 0.255(17) 0.130(11) -0.156(14) -0.156(12)
O3 0.092(6) 0.101(6) 0.088(5) 0.001(4) -0.047(5) -0.045(5)
S1 0.089(2) 0.132(3) 0.0638(19) 0.0083(18) -0.0148(17) -0.057(2)

loop_
_atom_type_symbol
_atom_type_description
_atom_type_scat_dispersion_real
_atom_type_scat_dispersion_imag
_atom_type_scat_source
C C 0.0033 0.0016 'International Tables Vol C Tables 4.2.6.8 and 6.1.1.4'
H H 0.0000 0.0000 'International Tables Vol C Tables 4.2.6.8 and 6.1.1.4'
F F 0.0171 0.0103 'International Tables Vol C Tables 4.2.6.8 and 6.1.1.4'
N N 0.0061 0.0033 'International Tables Vol C Tables 4.2.6.8 and 6.1.1.4'
O O 0.0106 0.0060 'International Tables Vol C Tables 4.2.6.8 and 6.1.1.4'
S S 0.1246 0.1234 'International Tables Vol C Tables 4.2.6.8 and 6.1.1.4'

loop_
_geom_angle_atom_site_label_1
_geom_angle_atom_site_label_2
_geom_angle_atom_site_label_3
_geom_angle
N1 C1 N2 105.7(7)
N1 C1 C11 132.0(8)
N2 C1 C11 122.3(8)
N1 C2 H2A 109.5
N1 C2 H2B 109.5
H2A C2 H2B 109.5
N1 C2 H2C 109.5
H2A C2 H2C 109.5
H2B C2 H2C 109.5
C4 C3 N1 109.1(8)
C4 C3 H3 125.5
N1 C3 H3 125.5
C3 C4 N2 106.7(8)
C3 C4 H4 126.6
N2 C4 H4 126.6
C9 C5 N2 117.8(9)
C9 C5 C6 120.3(9)
N2 C5 C6 121.9(9)
C7 C6 C5 117.7(10)
C7 C6 H6 121.1
C5 C6 H6 121.1
C6 C7 N3 125.7(11)
C6 C7 H7 117.2
N3 C7 H7 117.2
N3 C8 C9 126.7(10)
N3 C8 H8 116.7
C9 C8 H8 116.7
C5 C9 C10 120.6(8)
C5 C9 C8 114.7(9)
C10 C9 C8 124.6(9)
C11 C10 C9 122.2(8)
C11 C10 C18 119.3(8)
C9 C10 C18 118.5(8)
C10 C11 C1 116.6(8)
C10 C11 C12 122.9(7)
C1 C11 C12 120.5(7)
C17 C12 C13 119.1(8)
C17 C12 C11 119.6(8)
C13 C12 C11 121.3(8)
C14 C13 C12 120.2(10)
C14 C13 H13 119.9
C12 C13 H13 119.9
C15 C14 C13 120.0(10)
C15 C14 H14 120.0
C13 C14 H14 120.0
C14 C15 C16 121.5(10)
C14 C15 H15 119.2
C16 C15 H15 119.2
C15 C16 C17 119.4(10)
C15 C16 H16 120.3
C17 C16 H16 120.3
C12 C17 C16 119.9(9)
C12 C17 H17 120.0
C16 C17 H17 120.0
C19 C18 C23 119.7(8)
C19 C18 C10 122.3(8)
C23 C18 C10 117.8(9)
C18 C19 C20 120.4(10)
C18 C19 H19 119.8
C20 C19 H19 119.8
C19 C20 C21 120.3(11)
C19 C20 H20 119.9
C21 C20 H20 119.9
C22 C21 C20 119.4(10)
C22 C21 H21 120.3
C20 C21 H21 120.3
C21 C22 C23 121.4(12)
C21 C22 H22 119.3
C23 C22 H22 119.3
C18 C23 C22 118.6(11)
C18 C23 H23 120.7
C22 C23 H23 120.7
F3 C24 F1 109.3(17)
F3 C24 F2 110.6(18)
F1 C24 F2 102.1(14)
F3 C24 S1 114.0(14)
F1 C24 S1 114.6(12)
F2 C24 S1 105.5(13)
C1 N1 C3 107.7(8)
C1 N1 C2 129.1(8)
C3 N1 C2 123.0(8)
C4 N2 C1 110.7(8)
C4 N2 C5 128.8(8)
C1 N2 C5 120.2(7)
C8 N3 C7 114.8(10)
O1 S1 O3 120.7(10)
O1 S1 O2 115.2(13)
O3 S1 O2 110.0(7)
O1 S1 C24 101.1(11)
O3 S1 C24 105.1(6)
O2 S1 C24 101.9(9)

loop_
_geom_bond_atom_site_label_1
_geom_bond_atom_site_label_2
_geom_bond_distance
C1 N1 1.360(11)
C1 N2 1.367(12)
C1 C11 1.416(11)
C2 N1 1.450(13)
C2 H2A 0.9600
C2 H2B 0.9600
C2 H2C 0.9600
C3 C4 1.327(14)
C3 N1 1.393(12)
C3 H3 0.9300
C4 N2 1.357(11)
C4 H4 0.9300
C5 C9 1.391(13)
C5 N2 1.405(12)
C5 C6 1.412(15)
C6 C7 1.329(17)
C6 H6 0.9300
C7 N3 1.357(17)
C7 H7 0.9300
C8 N3 1.326(14)
C8 C9 1.400(14)
C8 H8 0.9300
C9 C10 1.398(14)
C10 C11 1.361(12)
C10 C18 1.533(11)
C11 C12 1.506(12)
C12 C17 1.381(13)
C12 C13 1.389(13)
C13 C14 1.381(15)
C13 H13 0.9300
C14 C15 1.336(17)
C14 H14 0.9300
C15 C16 1.376(17)
C15 H15 0.9300
C16 C17 1.383(14)
C16 H16 0.9300
C17 H17 0.9300
C18 C19 1.360(14)
C18 C23 1.376(14)
C19 C20 1.364(13)
C19 H19 0.9300
C20 C21 1.399(19)
C20 H20 0.9300
C21 C22 1.306(19)
C21 H21 0.9300
C22 C23 1.416(16)
C22 H22 0.9300
C23 H23 0.9300
C24 F3 1.25(2)
C24 F1 1.304(16)
C24 F2 1.36(2)
C24 S1 1.745(16)
O1 S1 1.389(12)
O2 S1 1.461(13)
O3 S1 1.430(8)

loop_
_geom_torsion_atom_site_label_1
_geom_torsion_atom_site_label_2
_geom_torsion_atom_site_label_3
_geom_torsion_atom_site_label_4
_geom_torsion
N1 C3 C4 N2 -3.8(10)
C9 C5 C6 C7 1.3(15)
N2 C5 C6 C7 -177.0(9)
C5 C6 C7 N3 -0.1(19)
N2 C5 C9 C10 -2.8(13)
C6 C5 C9 C10 178.8(9)
N2 C5 C9 C8 177.7(8)
C6 C5 C9 C8 -0.7(13)
N3 C8 C9 C5 -1.3(16)
N3 C8 C9 C10 179.2(10)
C5 C9 C10 C11 1.1(14)
C8 C9 C10 C11 -179.4(9)
C5 C9 C10 C18 -178.3(8)
C8 C9 C10 C18 1.2(14)
C9 C10 C11 C1 3.2(13)
C18 C10 C11 C1 -177.4(8)
C9 C10 C11 C12 -175.9(8)
C18 C10 C11 C12 3.5(13)
N1 C1 C11 C10 173.0(9)
N2 C1 C11 C10 -6.1(12)
N1 C1 C11 C12 -7.9(14)
N2 C1 C11 C12 173.0(8)
C10 C11 C12 C17 -72.0(12)
C1 C11 C12 C17 108.9(10)
C10 C11 C12 C13 105.3(10)
C1 C11 C12 C13 -73.7(11)
C17 C12 C13 C14 0.5(14)
C11 C12 C13 C14 -176.9(8)
C12 C13 C14 C15 -0.4(15)
C13 C14 C15 C16 -0.8(17)
C14 C15 C16 C17 1.9(17)
C13 C12 C17 C16 0.6(14)
C11 C12 C17 C16 178.1(8)
C15 C16 C17 C12 -1.8(15)
C11 C10 C18 C19 -77.1(12)
C9 C10 C18 C19 102.3(11)
C11 C10 C18 C23 108.1(11)
C9 C10 C18 C23 -72.5(13)
C23 C18 C19 C20 0.4(16)
C10 C18 C19 C20 -174.4(10)
C18 C19 C20 C21 -3.1(17)
C19 C20 C21 C22 3(2)
C20 C21 C22 C23 1(2)
C19 C18 C23 C22 2.8(18)
C10 C18 C23 C22 177.8(11)
C21 C22 C23 C18 -3(2)
N2 C1 N1 C3 -1.6(9)
C11 C1 N1 C3 179.1(9)
N2 C1 N1 C2 -177.2(8)
C11 C1 N1 C2 3.5(16)
C4 C3 N1 C1 3.4(10)
C4 C3 N1 C2 179.3(8)
C3 C4 N2 C1 2.8(10)
C3 C4 N2 C5 176.2(9)
N1 C1 N2 C4 -0.7(10)
C11 C1 N2 C4 178.7(8)
N1 C1 N2 C5 -174.7(7)
C11 C1 N2 C5 4.7(13)
C9 C5 N2 C4 -172.9(9)
C6 C5 N2 C4 5.5(15)
C9 C5 N2 C1 -0.1(12)
C6 C5 N2 C1 178.3(8)
C9 C8 N3 C7 2.4(17)
C6 C7 N3 C8 -1.7(19)
F3 C24 S1 O1 -179.3(18)
F1 C24 S1 O1 53.9(18)
F2 C24 S1 O1 -57.7(17)
F3 C24 S1 O3 -53.0(17)
F1 C24 S1 O3 -179.8(13)
F2 C24 S1 O3 68.6(14)
F3 C24 S1 O2 61.7(18)
F1 C24 S1 O2 -65.1(17)
F2 C24 S1 O2 -176.7(14)
